data_7010842
loop_
_publ_author_name
'John F. Gallagher'
'Peter Butler'
'Richard D. A. Hudson'
'Anthony R. Manning'

_publ_section_title
;
 Synthesis, characterisation and some reactions of alkynyl derivatives
 [Ni(\h5-C5H5)(PPh3)CCX]
;
_journal_issue 1
_journal_name_full 'J. Chem. Soc., Dalton Trans.'
_journal_page_first 75
_journal_page_last 82
_journal_paper_doi 10.1039/b104442g
_journal_year 2002
_chemical_formula_sum 'C29 H21 N2 Ni P'
_chemical_formula_weight 487.16
_chemical_name_systematic ' ? '
_space_group_IT_number 2
_symmetry_space_group_name_Hall '-P 1'
_symmetry_space_group_name_H-M 'P -1'
_atom_sites_solution_hydrogens geom
_atom_sites_solution_primary direct
_atom_sites_solution_secondary difmap
_audit_creation_method SHELXL-97
_cell_angle_alpha 95.774(7)
_cell_angle_beta 113.486(7)
_cell_angle_gamma 106.520(8)
_cell_formula_units_Z 2
_cell_length_a 10.6684(9)
_cell_length_b 11.0455(10)
_cell_length_c 11.7757(8)
_cell_measurement_temperature 293(2)
_cell_volume 1183.5(2)
_computing_structure_refinement 'SHELXL-97 (Sheldrick, 1997)'
_computing_structure_solution 'SHELXS-97 (Sheldrick, 1990)'
_diffrn_ambient_temperature 293(2)
_diffrn_measured_fraction_theta_full 1.00
_diffrn_measured_fraction_theta_max 1.00
_diffrn_radiation_monochromator graphite
_diffrn_radiation_source 'fine-focus sealed tube'
_diffrn_radiation_wavelength 0.70930
_diffrn_reflns_av_R_equivalents 0.0000
_diffrn_reflns_av_sigmaI/netI 0.0248
_diffrn_reflns_limit_h_max 12
_diffrn_reflns_limit_h_min -12
_diffrn_reflns_limit_k_max 13
_diffrn_reflns_limit_k_min 0
_diffrn_reflns_limit_l_max 14
_diffrn_reflns_limit_l_min -14
_diffrn_reflns_number 4396
_diffrn_reflns_theta_full 25.5
_diffrn_reflns_theta_max 25.5
_diffrn_reflns_theta_min 2.2
_exptl_absorpt_coefficient_mu 0.907
_exptl_absorpt_correction_T_max 0.812
_exptl_absorpt_correction_T_min 0.661
_exptl_absorpt_correction_type psi-scan
_exptl_crystal_colour green
_exptl_crystal_density_diffrn 1.367
_exptl_crystal_density_method 'not measured'
_exptl_crystal_description block
_exptl_crystal_F_000 504
_exptl_crystal_size_max 0.38
_exptl_crystal_size_mid 0.21
_exptl_crystal_size_min 0.14
_refine_diff_density_max 0.46
_refine_diff_density_min -0.43
_refine_diff_density_rms 0.06
_refine_ls_extinction_method none
_refine_ls_goodness_of_fit_ref 1.032
_refine_ls_hydrogen_treatment mixed
_refine_ls_matrix_type full
_refine_ls_number_parameters 302
_refine_ls_number_reflns 4396
_refine_ls_number_restraints 0
_refine_ls_restrained_S_all 1.032
_refine_ls_R_factor_all 0.0462
_refine_ls_R_factor_gt 0.0368
_refine_ls_shift/su_max <0.001
_refine_ls_shift/su_mean 0.000
_refine_ls_structure_factor_coef Fsqd
_refine_ls_weighting_details 'w=1/[\s^2^(Fo^2^)+(0.0630P)^2^+0.1316P] where P=(Fo^2^+2Fc^2^)/3'
_refine_ls_weighting_scheme calc
_refine_ls_wR_factor_gt 0.0927
_refine_ls_wR_factor_ref 0.0964
_reflns_number_gt 3658
_reflns_number_total 4396
_reflns_threshold_expression >2\s(I)
_cod_data_source_file b104442g.txt
_cod_data_source_block V
_cod_depositor_comments
;
The following automatic conversions were performed:

'_exptl_absorpt_correction_type' tag value 'psi-scans' was replaced
with 'psi-scan' value.

Automatic conversion script
Id: cif_fix_values 1646 2011-03-28 12:23:43Z adriana 

The following automatic conversions were performed:

'_refine_ls_weighting_scheme' value 'calc
w=1/[\s^2^(Fo^2^)+(0.0630P)^2^+0.1316P] where P=(Fo^2^+2Fc^2^)/3' was
changed to 'calc'. New tag '_refine_ls_weighting_details' was
created. The value of the new tag was set to
'w=1/[\s^2^(Fo^2^)+(0.0630P)^2^+0.1316P] where P=(Fo^2^+2Fc^2^)/3'.

Automatic conversion script
Id: cif_fix_values 3143 2015-03-26 13:38:13Z robertas 
;
_cod_original_cell_volume 1183.47(17)
_cod_database_code 7010842

loop_
_symmetry_equiv_pos_as_xyz
'x, y, z'
'-x, -y, -z'

loop_
_atom_site_label
_atom_site_type_symbol
_atom_site_fract_x
_atom_site_fract_y
_atom_site_fract_z
_atom_site_U_iso_or_equiv
_atom_site_adp_type
_atom_site_occupancy
_atom_site_calc_flag
_atom_site_refinement_flags
_atom_site_disorder_assembly
_atom_site_disorder_group
Ni1 Ni 0.22828(3) 0.48333(3) 0.72691(3) 0.03165(11) Uani 1 d . . .
P1 P 0.32963(6) 0.34740(5) 0.70164(6) 0.02960(15) Uani 1 d . . .
C1 C 0.0601(3) 0.3477(2) 0.6889(2) 0.0374(5) Uani 1 d . . .
C2 C -0.0506(3) 0.2549(2) 0.6584(3) 0.0414(6) Uani 1 d . . .
C3 C -0.1807(3) 0.1488(3) 0.6185(3) 0.0452(6) Uani 1 d . . .
H3 H -0.239(3) 0.114(3) 0.528(3) 0.056(8) Uiso 1 d . . .
C4 C -0.2306(3) 0.0952(3) 0.6968(3) 0.0482(7) Uani 1 d . . .
C5 C -0.3655(3) -0.0133(3) 0.6476(3) 0.0597(8) Uani 1 d . . .
N6 N -0.4717(3) -0.0986(3) 0.6104(3) 0.0885(10) Uani 1 d . . .
C7 C -0.1513(4) 0.1408(4) 0.8315(4) 0.0730(10) Uani 1 d . . .
N8 N -0.0881(5) 0.1759(4) 0.9393(4) 0.1262(16) Uani 1 d . . .
C11 C 0.2056(4) 0.6498(3) 0.8090(4) 0.0671(10) Uani 1 d . . .
H11 H 0.1546 0.6477 0.8575 0.081 Uiso 1 calc R . .
C12 C 0.3493(4) 0.6705(3) 0.8544(3) 0.0609(8) Uani 1 d . . .
H12 H 0.4159 0.6881 0.9398 0.073 Uiso 1 calc R . .
C13 C 0.3798(3) 0.6605(3) 0.7507(4) 0.0678(10) Uani 1 d . . .
H13 H 0.4695 0.6644 0.7541 0.081 Uiso 1 calc R . .
C14 C 0.2542(5) 0.6439(3) 0.6408(3) 0.0758(11) Uani 1 d . . .
H14 H 0.2458 0.6413 0.5589 0.091 Uiso 1 calc R . .
C15 C 0.1463(4) 0.6321(3) 0.6769(4) 0.0786(12) Uani 1 d . . .
H15 H 0.0486 0.6150 0.6224 0.094 Uiso 1 calc R . .
C21 C 0.5264(2) 0.4072(2) 0.7512(2) 0.0328(5) Uani 1 d . . .
C22 C 0.5892(3) 0.3674(2) 0.6782(3) 0.0438(6) Uani 1 d . . .
H22 H 0.5303 0.3146 0.5960 0.053 Uiso 1 calc R . .
C23 C 0.7400(3) 0.4069(3) 0.7286(3) 0.0492(7) Uani 1 d . . .
H23 H 0.7820 0.3819 0.6790 0.059 Uiso 1 calc R . .
C24 C 0.8280(3) 0.4822(3) 0.8505(3) 0.0516(7) Uani 1 d . . .
H24 H 0.9290 0.5069 0.8835 0.062 Uiso 1 calc R . .
C25 C 0.7677(3) 0.5212(3) 0.9238(3) 0.0479(6) Uani 1 d . . .
H25 H 0.8273 0.5714 1.0069 0.058 Uiso 1 calc R . .
C26 C 0.6167(3) 0.4853(2) 0.8734(2) 0.0401(6) Uani 1 d . . .
H26 H 0.5759 0.5141 0.9223 0.048 Uiso 1 calc R . .
C31 C 0.3163(2) 0.2133(2) 0.7810(2) 0.0331(5) Uani 1 d . . .
C32 C 0.2646(3) 0.2108(2) 0.8716(2) 0.0395(6) Uani 1 d . . .
H32 H 0.2298 0.2751 0.8889 0.047 Uiso 1 calc R . .
C33 C 0.2641(3) 0.1129(3) 0.9370(3) 0.0519(7) Uani 1 d . . .
H33 H 0.2302 0.1124 0.9985 0.062 Uiso 1 calc R . .
C34 C 0.3136(3) 0.0172(3) 0.9107(3) 0.0574(8) Uani 1 d . . .
H34 H 0.3131 -0.0483 0.9546 0.069 Uiso 1 calc R . .
C35 C 0.3638(3) 0.0172(3) 0.8203(3) 0.0572(8) Uani 1 d . . .
H35 H 0.3959 -0.0488 0.8019 0.069 Uiso 1 calc R . .
C36 C 0.3669(3) 0.1155(2) 0.7563(3) 0.0451(6) Uani 1 d . . .
H36 H 0.4030 0.1163 0.6962 0.054 Uiso 1 calc R . .
C41 C 0.2429(3) 0.2711(2) 0.5324(2) 0.0342(5) Uani 1 d . . .
C42 C 0.1263(3) 0.1532(2) 0.4817(2) 0.0428(6) Uani 1 d . . .
H42 H 0.0997 0.1084 0.5361 0.051 Uiso 1 calc R . .
C43 C 0.0498(3) 0.1021(3) 0.3520(3) 0.0522(7) Uani 1 d . . .
H43 H -0.0295 0.0241 0.3192 0.063 Uiso 1 calc R . .
C44 C 0.0897(3) 0.1655(3) 0.2706(3) 0.0578(8) Uani 1 d . . .
H44 H 0.0385 0.1300 0.1830 0.069 Uiso 1 calc R . .
C45 C 0.2050(4) 0.2812(3) 0.3188(3) 0.0598(8) Uani 1 d . . .
H45 H 0.2332 0.3236 0.2638 0.072 Uiso 1 calc R . .
C46 C 0.2800(3) 0.3355(3) 0.4492(3) 0.0489(7) Uani 1 d . . .
H46 H 0.3558 0.4158 0.4809 0.059 Uiso 1 calc R . .

loop_
_atom_site_aniso_label
_atom_site_aniso_U_11
_atom_site_aniso_U_22
_atom_site_aniso_U_33
_atom_site_aniso_U_23
_atom_site_aniso_U_13
_atom_site_aniso_U_12
Ni1 0.02763(17) 0.02664(17) 0.03766(19) 0.00772(12) 0.01311(13) 0.00766(12)
P1 0.0269(3) 0.0254(3) 0.0316(3) 0.0053(2) 0.0109(2) 0.0062(2)
C1 0.0304(12) 0.0375(13) 0.0491(15) 0.0128(11) 0.0187(11) 0.0164(11)
C2 0.0315(13) 0.0397(14) 0.0525(16) 0.0115(12) 0.0189(12) 0.0116(11)
C3 0.0318(13) 0.0395(14) 0.0567(18) 0.0055(13) 0.0179(13) 0.0068(11)
C4 0.0336(13) 0.0402(14) 0.0641(19) 0.0125(13) 0.0200(13) 0.0066(11)
C5 0.0454(17) 0.0532(18) 0.077(2) 0.0226(16) 0.0288(16) 0.0089(15)
N6 0.0565(18) 0.0687(19) 0.116(3) 0.0296(19) 0.0342(18) -0.0070(15)
C7 0.063(2) 0.071(2) 0.070(2) 0.0291(19) 0.0272(19) 0.0021(17)
N8 0.120(3) 0.136(3) 0.067(2) 0.036(2) 0.024(2) -0.010(3)
C11 0.091(3) 0.0343(15) 0.107(3) 0.0173(17) 0.072(2) 0.0241(16)
C12 0.066(2) 0.0304(14) 0.0507(18) 0.0039(13) 0.0032(16) 0.0033(13)
C13 0.0558(19) 0.0285(14) 0.136(3) 0.0284(18) 0.059(2) 0.0135(13)
C14 0.141(4) 0.0428(18) 0.060(2) 0.0284(16) 0.052(2) 0.040(2)
C15 0.0516(19) 0.0370(16) 0.113(3) 0.0092(18) 0.001(2) 0.0229(15)
C21 0.0282(11) 0.0291(11) 0.0406(13) 0.0086(10) 0.0155(10) 0.0095(9)
C22 0.0434(14) 0.0363(13) 0.0501(16) 0.0015(12) 0.0232(13) 0.0117(11)
C23 0.0465(15) 0.0494(16) 0.0665(19) 0.0145(14) 0.0346(15) 0.0238(13)
C24 0.0317(13) 0.0585(17) 0.069(2) 0.0258(15) 0.0215(14) 0.0205(13)
C25 0.0316(13) 0.0575(16) 0.0431(15) 0.0083(13) 0.0091(12) 0.0120(12)
C26 0.0336(13) 0.0470(14) 0.0374(14) 0.0070(11) 0.0158(11) 0.0125(11)
C31 0.0269(11) 0.0292(11) 0.0329(12) 0.0073(10) 0.0067(10) 0.0052(9)
C32 0.0377(13) 0.0369(13) 0.0327(13) 0.0055(10) 0.0095(11) 0.0075(11)
C33 0.0502(16) 0.0536(17) 0.0357(15) 0.0157(13) 0.0112(13) 0.0060(13)
C34 0.0521(17) 0.0451(16) 0.0547(18) 0.0265(14) 0.0062(15) 0.0097(13)
C35 0.0537(17) 0.0386(15) 0.075(2) 0.0205(15) 0.0196(16) 0.0209(13)
C36 0.0447(14) 0.0381(14) 0.0550(16) 0.0143(12) 0.0230(13) 0.0163(12)
C41 0.0364(12) 0.0313(12) 0.0321(12) 0.0067(10) 0.0122(10) 0.0131(10)
C42 0.0391(14) 0.0415(14) 0.0378(14) 0.0074(11) 0.0130(12) 0.0075(11)
C43 0.0492(16) 0.0490(16) 0.0378(15) 0.0009(12) 0.0069(13) 0.0104(13)
C44 0.072(2) 0.0592(18) 0.0312(14) 0.0050(13) 0.0100(14) 0.0297(16)
C45 0.086(2) 0.0571(18) 0.0434(17) 0.0247(14) 0.0295(16) 0.0297(17)
C46 0.0578(17) 0.0383(14) 0.0411(15) 0.0122(12) 0.0168(13) 0.0106(13)

loop_
_atom_type_symbol
_atom_type_description
_atom_type_scat_dispersion_real
_atom_type_scat_dispersion_imag
_atom_type_scat_source
C C 0.0033 0.0016 'International Tables Vol C Tables 4.2.6.8 and 6.1.1.4'
H H 0.0000 0.0000 'International Tables Vol C Tables 4.2.6.8 and 6.1.1.4'
N N 0.0061 0.0033 'International Tables Vol C Tables 4.2.6.8 and 6.1.1.4'
P P 0.1023 0.0942 'International Tables Vol C Tables 4.2.6.8 and 6.1.1.4'
Ni Ni 0.3393 1.1124 'International Tables Vol C Tables 4.2.6.8 and 6.1.1.4'

loop_
_geom_angle_atom_site_label_1
_geom_angle_atom_site_label_2
_geom_angle_atom_site_label_3
_geom_angle
_geom_angle_site_symmetry_1
_geom_angle_site_symmetry_3
_geom_angle_publ_flag
C1 Ni1 C13 165.05(11) . . ?
C1 Ni1 C15 101.31(12) . . ?
C13 Ni1 C15 63.76(13) . . ?
C1 Ni1 C11 105.62(12) . . ?
C13 Ni1 C11 63.67(12) . . ?
C15 Ni1 C11 38.65(14) . . ?
C1 Ni1 C12 137.23(13) . . ?
C13 Ni1 C12 38.63(13) . . ?
C15 Ni1 C12 63.44(13) . . ?
C11 Ni1 C12 37.07(13) . . ?
C1 Ni1 C14 128.31(14) . . ?
C13 Ni1 C14 38.67(14) . . ?
C15 Ni1 C14 37.33(14) . . ?
C11 Ni1 C14 63.61(13) . . ?
C12 Ni1 C14 64.01(13) . . ?
C1 Ni1 P1 89.93(7) . . ?
C13 Ni1 P1 103.25(8) . . ?
C15 Ni1 P1 152.73(14) . . ?
C11 Ni1 P1 158.83(12) . . ?
C12 Ni1 P1 122.45(10) . . ?
C14 Ni1 P1 117.58(11) . . ?
C41 P1 C21 106.12(11) . . ?
C41 P1 C31 105.60(11) . . ?
C21 P1 C31 99.38(10) . . ?
C41 P1 Ni1 107.12(7) . . ?
C21 P1 Ni1 119.03(7) . . ?
C31 P1 Ni1 118.32(8) . . ?
C2 C1 Ni1 176.6(2) . . ?
C1 C2 C3 177.8(3) . . ?
C4 C3 C2 125.0(3) . . ?
C4 C3 H3 118.4(17) . . ?
C2 C3 H3 116.6(17) . . ?
C3 C4 C7 121.8(3) . . ?
C3 C4 C5 121.3(3) . . ?
C7 C4 C5 116.9(3) . . ?
N6 C5 C4 179.1(4) . . ?
N8 C7 C4 179.3(4) . . ?
C12 C11 C15 108.3(3) . . ?
C12 C11 Ni1 71.95(18) . . ?
C15 C11 Ni1 70.28(17) . . ?
C12 C11 H11 125.9 . . ?
C15 C11 H11 125.9 . . ?
Ni1 C11 H11 123.5 . . ?
C11 C12 C13 107.4(3) . . ?
C11 C12 Ni1 70.98(17) . . ?
C13 C12 Ni1 68.30(17) . . ?
C11 C12 H12 126.3 . . ?
C13 C12 H12 126.3 . . ?
Ni1 C12 H12 126.0 . . ?
C12 C13 C14 108.7(3) . . ?
C12 C13 Ni1 73.06(16) . . ?
C14 C13 Ni1 73.47(18) . . ?
C12 C13 H13 125.6 . . ?
C14 C13 H13 125.6 . . ?
Ni1 C13 H13 119.6 . . ?
C15 C14 C13 106.4(3) . . ?
C15 C14 Ni1 70.01(18) . . ?
C13 C14 Ni1 67.86(16) . . ?
C15 C14 H14 126.8 . . ?
C13 C14 H14 126.8 . . ?
Ni1 C14 H14 126.8 . . ?
C14 C15 C11 108.9(3) . . ?
C14 C15 Ni1 72.67(18) . . ?
C11 C15 Ni1 71.07(17) . . ?
C14 C15 H15 125.5 . . ?
C11 C15 H15 125.5 . . ?
Ni1 C15 H15 122.4 . . ?
C26 C21 C22 118.9(2) . . ?
C26 C21 P1 117.36(17) . . ?
C22 C21 P1 123.36(19) . . ?
C23 C22 C21 119.6(2) . . ?
C23 C22 H22 120.2 . . ?
C21 C22 H22 120.2 . . ?
C24 C23 C22 120.8(3) . . ?
C24 C23 H23 119.6 . . ?
C22 C23 H23 119.6 . . ?
C25 C24 C23 120.2(2) . . ?
C25 C24 H24 119.9 . . ?
C23 C24 H24 119.9 . . ?
C24 C25 C26 119.6(3) . . ?
C24 C25 H25 120.2 . . ?
C26 C25 H25 120.2 . . ?
C21 C26 C25 120.8(2) . . ?
C21 C26 H26 119.6 . . ?
C25 C26 H26 119.6 . . ?
C32 C31 C36 118.6(2) . . ?
C32 C31 P1 121.21(18) . . ?
C36 C31 P1 120.03(19) . . ?
C31 C32 C33 120.5(2) . . ?
C31 C32 H32 119.8 . . ?
C33 C32 H32 119.8 . . ?
C34 C33 C32 119.9(3) . . ?
C34 C33 H33 120.0 . . ?
C32 C33 H33 120.0 . . ?
C33 C34 C35 120.4(3) . . ?
C33 C34 H34 119.8 . . ?
C35 C34 H34 119.8 . . ?
C34 C35 C36 119.9(3) . . ?
C34 C35 H35 120.0 . . ?
C36 C35 H35 120.0 . . ?
C35 C36 C31 120.5(3) . . ?
C35 C36 H36 119.7 . . ?
C31 C36 H36 119.7 . . ?
C46 C41 C42 118.4(2) . . ?
C46 C41 P1 120.76(19) . . ?
C42 C41 P1 120.48(19) . . ?
C43 C42 C41 120.7(2) . . ?
C43 C42 H42 119.6 . . ?
C41 C42 H42 119.6 . . ?
C44 C43 C42 120.3(3) . . ?
C44 C43 H43 119.8 . . ?
C42 C43 H43 119.8 . . ?
C45 C44 C43 119.8(3) . . ?
C45 C44 H44 120.1 . . ?
C43 C44 H44 120.1 . . ?
C44 C45 C46 120.2(3) . . ?
C44 C45 H45 119.9 . . ?
C46 C45 H45 119.9 . . ?
C41 C46 C45 120.5(3) . . ?
C41 C46 H46 119.8 . . ?
C45 C46 H46 119.8 . . ?

loop_
_geom_bond_atom_site_label_1
_geom_bond_atom_site_label_2
_geom_bond_distance
_geom_bond_site_symmetry_2
_geom_bond_publ_flag
Ni1 C1 1.833(2) . ?
Ni1 C13 2.062(3) . ?
Ni1 C15 2.101(3) . ?
Ni1 C11 2.111(3) . ?
Ni1 C12 2.123(3) . ?
Ni1 C14 2.134(3) . ?
Ni1 P1 2.1451(6) . ?
P1 C41 1.813(2) . ?
P1 C21 1.828(2) . ?
P1 C31 1.830(2) . ?
C1 C2 1.214(3) . ?
C2 C3 1.402(3) . ?
C3 C4 1.345(4) . ?
C3 H3 0.96(3) . ?
C4 C7 1.419(5) . ?
C4 C5 1.434(4) . ?
C5 N6 1.130(4) . ?
C7 N8 1.134(5) . ?
C11 C12 1.346(5) . ?
C11 C15 1.394(5) . ?
C11 H11 0.9300 . ?
C12 C13 1.385(5) . ?
C12 H12 0.9300 . ?
C13 C14 1.391(5) . ?
C13 H13 0.9300 . ?
C14 C15 1.356(5) . ?
C14 H14 0.9300 . ?
C15 H15 0.9300 . ?
C21 C26 1.384(3) . ?
C21 C22 1.390(3) . ?
C22 C23 1.385(4) . ?
C22 H22 0.9300 . ?
C23 C24 1.370(4) . ?
C23 H23 0.9300 . ?
C24 C25 1.368(4) . ?
C24 H24 0.9300 . ?
C25 C26 1.389(3) . ?
C25 H25 0.9300 . ?
C26 H26 0.9300 . ?
C31 C32 1.382(3) . ?
C31 C36 1.391(3) . ?
C32 C33 1.389(3) . ?
C32 H32 0.9300 . ?
C33 C34 1.369(4) . ?
C33 H33 0.9300 . ?
C34 C35 1.370(4) . ?
C34 H34 0.9300 . ?
C35 C36 1.383(4) . ?
C35 H35 0.9300 . ?
C36 H36 0.9300 . ?
C41 C46 1.383(3) . ?
C41 C42 1.389(3) . ?
C42 C43 1.374(4) . ?
C42 H42 0.9300 . ?
C43 C44 1.371(4) . ?
C43 H43 0.9300 . ?
C44 C45 1.369(4) . ?
C44 H44 0.9300 . ?
C45 C46 1.386(4) . ?
C45 H45 0.9300 . ?
C46 H46 0.9300 . ?

loop_
_geom_hbond_atom_site_label_D
_geom_hbond_atom_site_label_H
_geom_hbond_atom_site_label_A
_geom_hbond_distance_DH
_geom_hbond_distance_HA
_geom_hbond_distance_DA
_geom_hbond_angle_DHA
_geom_hbond_site_symmetry_A
C43 H43 C31 0.93 3.09 4.016(4) 172.1 2_556
C43 H43 C32 0.93 2.95 3.829(4) 158.1 2_556
C43 H43 C33 0.93 2.93 3.633(4) 133.8 2_556
C43 H43 C34 0.93 3.03 3.613(4) 122.6 2_556
C43 H43 C35 0.93 3.14 3.787(4) 127.9 2_556
C43 H43 C36 0.93 3.18 3.994(4) 146.6 2_556
C45 H45 C21 0.93 3.40 4.192(4) 144.2 2_666
C45 H45 C22 0.93 3.24 3.866(4) 126.1 2_666
C45 H45 C23 0.93 2.90 3.467(4) 120.8 2_666
C45 H45 C24 0.93 2.74 3.455(4) 134.2 2_666
C45 H45 C25 0.93 2.93 3.816(4) 160.2 2_666
C45 H45 C26 0.93 3.23 4.147(4) 168.1 2_666

loop_
_geom_torsion_atom_site_label_1
_geom_torsion_atom_site_label_2
_geom_torsion_atom_site_label_3
_geom_torsion_atom_site_label_4
_geom_torsion
_geom_torsion_site_symmetry_1
_geom_torsion_site_symmetry_2
_geom_torsion_site_symmetry_3
_geom_torsion_site_symmetry_4
_geom_torsion_publ_flag
C1 Ni1 P1 C41 70.50(11) . . . . ?
C13 Ni1 P1 C41 -102.39(15) . . . . ?
C15 Ni1 P1 C41 -44.7(2) . . . . ?
C11 Ni1 P1 C41 -151.6(3) . . . . ?
C12 Ni1 P1 C41 -139.13(14) . . . . ?
C14 Ni1 P1 C41 -63.83(15) . . . . ?
C1 Ni1 P1 C21 -169.28(12) . . . . ?
C13 Ni1 P1 C21 17.84(16) . . . . ?
C15 Ni1 P1 C21 75.5(2) . . . . ?
C11 Ni1 P1 C21 -31.3(3) . . . . ?
C12 Ni1 P1 C21 -18.91(15) . . . . ?
C14 Ni1 P1 C21 56.39(15) . . . . ?
C1 Ni1 P1 C31 -48.56(12) . . . . ?
C13 Ni1 P1 C31 138.56(15) . . . . ?
C15 Ni1 P1 C31 -163.8(2) . . . . ?
C11 Ni1 P1 C31 89.4(3) . . . . ?
C12 Ni1 P1 C31 101.81(14) . . . . ?
C14 Ni1 P1 C31 177.11(15) . . . . ?
C1 Ni1 C11 C12 153.5(2) . . . . ?
C13 Ni1 C11 C12 -37.7(2) . . . . ?
C15 Ni1 C11 C12 -117.9(3) . . . . ?
C14 Ni1 C11 C12 -81.1(2) . . . . ?
P1 Ni1 C11 C12 17.5(4) . . . . ?
C1 Ni1 C11 C15 -88.7(2) . . . . ?
C13 Ni1 C11 C15 80.1(2) . . . . ?
C12 Ni1 C11 C15 117.9(3) . . . . ?
C14 Ni1 C11 C15 36.8(2) . . . . ?
P1 Ni1 C11 C15 135.4(3) . . . . ?
C15 C11 C12 C13 -2.4(3) . . . . ?
Ni1 C11 C12 C13 58.8(2) . . . . ?
C15 C11 C12 Ni1 -61.2(2) . . . . ?
C1 Ni1 C12 C11 -39.3(3) . . . . ?
C13 Ni1 C12 C11 118.5(3) . . . . ?
C15 Ni1 C12 C11 38.1(2) . . . . ?
C14 Ni1 C12 C11 79.9(2) . . . . ?
P1 Ni1 C12 C11 -172.59(18) . . . . ?
C1 Ni1 C12 C13 -157.9(2) . . . . ?
C15 Ni1 C12 C13 -80.4(2) . . . . ?
C11 Ni1 C12 C13 -118.5(3) . . . . ?
C14 Ni1 C12 C13 -38.6(2) . . . . ?
P1 Ni1 C12 C13 68.9(2) . . . . ?
C11 C12 C13 C14 4.8(3) . . . . ?
Ni1 C12 C13 C14 65.3(2) . . . . ?
C11 C12 C13 Ni1 -60.5(2) . . . . ?
C1 Ni1 C13 C12 82.7(6) . . . . ?
C15 Ni1 C13 C12 79.5(2) . . . . ?
C11 Ni1 C13 C12 36.2(2) . . . . ?
C14 Ni1 C13 C12 116.1(3) . . . . ?
P1 Ni1 C13 C12 -126.04(18) . . . . ?
C1 Ni1 C13 C14 -33.5(7) . . . . ?
C15 Ni1 C13 C14 -36.6(2) . . . . ?
C11 Ni1 C13 C14 -79.9(2) . . . . ?
C12 Ni1 C13 C14 -116.1(3) . . . . ?
P1 Ni1 C13 C14 117.8(2) . . . . ?
C12 C13 C14 C15 -5.4(3) . . . . ?
Ni1 C13 C14 C15 59.7(2) . . . . ?
C12 C13 C14 Ni1 -65.1(2) . . . . ?
C1 Ni1 C14 C15 51.4(3) . . . . ?
C13 Ni1 C14 C15 -118.1(3) . . . . ?
C11 Ni1 C14 C15 -38.1(2) . . . . ?
C12 Ni1 C14 C15 -79.6(2) . . . . ?
P1 Ni1 C14 C15 165.7(2) . . . . ?
C1 Ni1 C14 C13 169.55(19) . . . . ?
C15 Ni1 C14 C13 118.1(3) . . . . ?
C11 Ni1 C14 C13 80.1(2) . . . . ?
C12 Ni1 C14 C13 38.6(2) . . . . ?
P1 Ni1 C14 C13 -76.2(2) . . . . ?
C13 C14 C15 C11 3.9(3) . . . . ?
Ni1 C14 C15 C11 62.2(2) . . . . ?
C13 C14 C15 Ni1 -58.3(2) . . . . ?
C12 C11 C15 C14 -0.9(3) . . . . ?
Ni1 C11 C15 C14 -63.2(2) . . . . ?
C12 C11 C15 Ni1 62.3(2) . . . . ?
C1 Ni1 C15 C14 -141.3(2) . . . . ?
C13 Ni1 C15 C14 37.9(2) . . . . ?
C11 Ni1 C15 C14 117.8(3) . . . . ?
C12 Ni1 C15 C14 81.2(2) . . . . ?
P1 Ni1 C15 C14 -28.6(4) . . . . ?
C1 Ni1 C15 C11 100.9(2) . . . . ?
C13 Ni1 C15 C11 -79.9(2) . . . . ?
C12 Ni1 C15 C11 -36.56(19) . . . . ?
C14 Ni1 C15 C11 -117.8(3) . . . . ?
P1 Ni1 C15 C11 -146.4(2) . . . . ?
C41 P1 C21 C26 171.46(18) . . . . ?
C31 P1 C21 C26 -79.2(2) . . . . ?
Ni1 P1 C21 C26 50.7(2) . . . . ?
C41 P1 C21 C22 -15.5(2) . . . . ?
C31 P1 C21 C22 93.8(2) . . . . ?
Ni1 P1 C21 C22 -136.26(18) . . . . ?
C26 C21 C22 C23 -0.3(4) . . . . ?
P1 C21 C22 C23 -173.2(2) . . . . ?
C21 C22 C23 C24 1.5(4) . . . . ?
C22 C23 C24 C25 -0.9(4) . . . . ?
C23 C24 C25 C26 -0.8(4) . . . . ?
C22 C21 C26 C25 -1.4(4) . . . . ?
P1 C21 C26 C25 171.9(2) . . . . ?
C24 C25 C26 C21 2.0(4) . . . . ?
C41 P1 C31 C32 -130.58(19) . . . . ?
C21 P1 C31 C32 119.6(2) . . . . ?
Ni1 P1 C31 C32 -10.7(2) . . . . ?
C41 P1 C31 C36 53.3(2) . . . . ?
C21 P1 C31 C36 -56.4(2) . . . . ?
Ni1 P1 C31 C36 173.19(17) . . . . ?
C36 C31 C32 C33 0.4(4) . . . . ?
P1 C31 C32 C33 -175.75(19) . . . . ?
C31 C32 C33 C34 -0.8(4) . . . . ?
C32 C33 C34 C35 0.0(4) . . . . ?
C33 C34 C35 C36 1.0(4) . . . . ?
C34 C35 C36 C31 -1.4(4) . . . . ?
C32 C31 C36 C35 0.7(4) . . . . ?
P1 C31 C36 C35 176.9(2) . . . . ?
C21 P1 C41 C46 -50.0(2) . . . . ?
C31 P1 C41 C46 -154.9(2) . . . . ?
Ni1 P1 C41 C46 78.1(2) . . . . ?
C21 P1 C41 C42 137.37(19) . . . . ?
C31 P1 C41 C42 32.5(2) . . . . ?
Ni1 P1 C41 C42 -94.48(19) . . . . ?
C46 C41 C42 C43 0.0(4) . . . . ?
P1 C41 C42 C43 172.7(2) . . . . ?
C41 C42 C43 C44 1.5(4) . . . . ?
C42 C43 C44 C45 -0.9(4) . . . . ?
C43 C44 C45 C46 -1.1(5) . . . . ?
C42 C41 C46 C45 -1.9(4) . . . . ?
P1 C41 C46 C45 -174.7(2) . . . . ?
C44 C45 C46 C41 2.5(4) . . . . ?
